data_4512827
loop_
_publ_author_name
'Baena, Mar\'ia J.'
'Coco, Silverio'
'Espinet, Pablo'

_publ_section_title
;
 The Amide Group as Modulator of Crystalline and Liquid Crystalline
 Structures in Isocyano-Alkylanilide Silver(I) Complexes
;
_journal_issue 4
_journal_name_full 'Crystal Growth &amp; Design'
_journal_page_first 1611
_journal_paper_doi 10.1021/cg501160s
_journal_volume 15
_journal_year 2015
_chemical_formula_sum 'C18 H16 Ag B F4 N4 O2'
_chemical_formula_weight 515.03
_chemical_name_systematic
; 
 ? 
;
_space_group_IT_number 9
_symmetry_cell_setting monoclinic
_symmetry_space_group_name_Hall 'C -2yc'
_symmetry_space_group_name_H-M 'C 1 c 1'
_atom_sites_solution_hydrogens geom
_atom_sites_solution_primary direct
_atom_sites_solution_secondary difmap
_audit_creation_method SHELXL-97
_cell_angle_alpha 90.00
_cell_angle_beta 113.130(5)
_cell_angle_gamma 90.00
_cell_formula_units_Z 4
_cell_length_a 11.6416(5)
_cell_length_b 15.9955(4)
_cell_length_c 12.1545(4)
_cell_measurement_reflns_used 7871
_cell_measurement_temperature 293(2)
_cell_measurement_theta_max 23.5970
_cell_measurement_theta_min 3.1160
_cell_volume 2081.39(15)
_computing_structure_refinement 'SHELXL-97 (Sheldrick, 1997)'
_computing_structure_solution 'SHELXS-97 (Sheldrick, 1990)'
_diffrn_ambient_temperature 293(2)
_diffrn_detector_area_resol_mean 10.4757
_diffrn_measured_fraction_theta_full 1.000
_diffrn_measured_fraction_theta_max 0.925
_diffrn_measurement_device_type 'SuperNova, Dual, Cu at zero, Atlas'
_diffrn_radiation_monochromator mirror
_diffrn_radiation_source 'SuperNova (Mo) X-ray Source'
_diffrn_radiation_type MoK\a
_diffrn_radiation_wavelength 0.71073
_diffrn_reflns_av_R_equivalents 0.0366
_diffrn_reflns_av_sigmaI/netI 0.0331
_diffrn_reflns_limit_h_max 15
_diffrn_reflns_limit_h_min -15
_diffrn_reflns_limit_k_max 21
_diffrn_reflns_limit_k_min -21
_diffrn_reflns_limit_l_max 16
_diffrn_reflns_limit_l_min -16
_diffrn_reflns_number 20434
_diffrn_reflns_theta_full 25.00
_diffrn_reflns_theta_max 29.01
_diffrn_reflns_theta_min 2.29
_diffrn_standards_number 20603
_exptl_absorpt_coefficient_mu 1.025
_exptl_absorpt_correction_T_max 0.973
_exptl_absorpt_correction_T_min 0.878
_exptl_absorpt_correction_type analytical
_exptl_absorpt_process_details
;
CrysAlisPro, Agilent Technologies,
Version 1.171.37.31 (release 14-01-2014 CrysAlis171 .NET)
(compiled Jan 14 2014,18:38:05)
Analytical numeric absorption correction using a multifaceted crystal
            model based on expressions derived by R.C. Clark & J.S. Reid.
(Clark, R. C. & Reid, J. S. (1995). Acta Cryst. A51, 887-897)
Empirical absorption correction using spherical harmonics,
 implemented in SCALE3 ABSPACK scaling algorithm.
;
_exptl_crystal_density_diffrn 1.644
_exptl_crystal_density_method 'not measured'
_exptl_crystal_F_000 1024
_exptl_crystal_size_max 0.5043
_exptl_crystal_size_mid 0.3087
_exptl_crystal_size_min 0.0809
_refine_diff_density_max 0.519
_refine_diff_density_min -0.600
_refine_diff_density_rms 0.065
_refine_ls_abs_structure_details 'Flack H D (1983), Acta Cryst. A39, 876-881'
_refine_ls_abs_structure_Flack -0.03(4)
_refine_ls_extinction_method none
_refine_ls_goodness_of_fit_ref 1.028
_refine_ls_hydrogen_treatment constr
_refine_ls_matrix_type full
_refine_ls_number_parameters 267
_refine_ls_number_reflns 4810
_refine_ls_number_restraints 2
_refine_ls_restrained_S_all 1.028
_refine_ls_R_factor_all 0.0729
_refine_ls_R_factor_gt 0.0441
_refine_ls_shift/su_max 0.001
_refine_ls_shift/su_mean 0.000
_refine_ls_structure_factor_coef Fsqd
_refine_ls_weighting_details 'calc w=1/[\s^2^(Fo^2^)+(0.0750P)^2^+0.0204P] where P=(Fo^2^+2Fc^2^)/3'
_refine_ls_weighting_scheme calc
_refine_ls_wR_factor_gt 0.1131
_refine_ls_wR_factor_ref 0.1277
_reflns_number_gt 3391
_reflns_number_total 4810
_reflns_threshold_expression >2sigma(I)
_cod_data_source_file cg501160s_si_002.cif
_cod_data_source_block gac79-3
_cod_depositor_comments 'Adding full bibliography for 4512823--4512827.cif.'
_cod_original_cell_volume 2081.40(13)
_cod_database_code 4512827

loop_
_symmetry_equiv_pos_as_xyz
'x, y, z'
'x, -y, z+1/2'
'x+1/2, y+1/2, z'
'x+1/2, -y+1/2, z+1/2'

loop_
_atom_site_label
_atom_site_type_symbol
_atom_site_fract_x
_atom_site_fract_y
_atom_site_fract_z
_atom_site_U_iso_or_equiv
_atom_site_adp_type
_atom_site_occupancy
_atom_site_symmetry_multiplicity
_atom_site_calc_flag
_atom_site_refinement_flags
Ag1 Ag -0.09213(5) 0.09636(2) 0.59249(5) 0.07613(17) Uani 1 1 d .
C1 C 0.0128(7) 0.1072(4) 0.4873(6) 0.0766(16) Uani 1 1 d .
N1 N 0.0620(5) 0.1123(3) 0.4237(5) 0.0706(12) Uani 1 1 d .
C21 C 0.1225(6) 0.1165(4) 0.3437(5) 0.0637(13) Uani 1 1 d .
C22 C 0.1359(6) 0.1915(3) 0.2957(5) 0.0661(13) Uani 1 1 d .
H22 H 0.1028 0.2397 0.3146 0.079 Uiso 1 1 calc R
C23 C 0.1972(6) 0.1964(3) 0.2202(5) 0.0655(13) Uani 1 1 d .
H23 H 0.2059 0.2476 0.1881 0.079 Uiso 1 1 calc R
C24 C 0.2462(5) 0.1245(3) 0.1917(4) 0.0555(11) Uani 1 1 d .
C25 C 0.2306(5) 0.0485(3) 0.2411(5) 0.0655(13) Uani 1 1 d .
H25 H 0.2633 -0.0001 0.2229 0.079 Uiso 1 1 calc R
C26 C 0.1689(6) 0.0444(3) 0.3148(5) 0.0708(14) Uani 1 1 d .
H26 H 0.1578 -0.0067 0.3457 0.085 Uiso 1 1 calc R
N2 N 0.3093(4) 0.1226(3) 0.1150(4) 0.0588(10) Uani 1 1 d .
H2 H 0.3248 0.0739 0.0943 0.071 Uiso 1 1 calc R
C3 C 0.3487(5) 0.1882(3) 0.0697(4) 0.0580(11) Uani 1 1 d .
O1 O 0.3359(4) 0.2600(2) 0.0911(4) 0.0731(10) Uani 1 1 d .
C4 C 0.4161(6) 0.1618(4) -0.0096(5) 0.0779(16) Uani 1 1 d .
H4A H 0.4950 0.1902 0.0155 0.117 Uiso 1 1 calc R
H4B H 0.3661 0.1760 -0.0912 0.117 Uiso 1 1 calc R
H4C H 0.4300 0.1025 -0.0031 0.117 Uiso 1 1 calc R
C5 C -0.1891(6) 0.0156(5) 0.6610(6) 0.0795(17) Uani 1 1 d .
N3 N -0.2376(5) -0.0304(4) 0.7039(4) 0.0778(13) Uani 1 1 d .
C61 C -0.2943(6) -0.0851(4) 0.7552(5) 0.0668(14) Uani 1 1 d .
C62 C -0.3562(6) -0.0537(3) 0.8223(5) 0.0728(16) Uani 1 1 d .
H62 H -0.3578 0.0036 0.8343 0.087 Uiso 1 1 calc R
C63 C -0.4158(6) -0.1071(3) 0.8714(5) 0.0648(13) Uani 1 1 d .
H63 H -0.4579 -0.0864 0.9166 0.078 Uiso 1 1 calc R
C64 C -0.4120(5) -0.1925(3) 0.8523(4) 0.0554(11) Uani 1 1 d .
C65 C -0.3500(6) -0.2227(3) 0.7866(5) 0.0685(14) Uani 1 1 d .
H65 H -0.3491 -0.2800 0.7740 0.082 Uiso 1 1 calc R
C66 C -0.2888(5) -0.1705(4) 0.7387(5) 0.0682(14) Uani 1 1 d .
H66 H -0.2444 -0.1918 0.6959 0.082 Uiso 1 1 calc R
N4 N -0.4788(4) -0.2426(3) 0.9034(4) 0.0597(10) Uani 1 1 d .
H4 H -0.5065 -0.2173 0.9505 0.072 Uiso 1 1 calc R
C7 C -0.5042(5) -0.3254(3) 0.8872(5) 0.0640(13) Uani 1 1 d .
O2 O -0.4628(4) -0.3699(3) 0.8291(4) 0.0812(11) Uani 1 1 d .
C8 C -0.5816(6) -0.3592(4) 0.9503(6) 0.0821(17) Uani 1 1 d .
H8A H -0.5291 -0.3698 1.0325 0.123 Uiso 1 1 calc R
H8B H -0.6206 -0.4104 0.9127 0.123 Uiso 1 1 calc R
H8C H -0.6446 -0.3192 0.9460 0.123 Uiso 1 1 calc R
B1 B 0.4359(6) 0.1173(2) -0.3620(4) 0.087(3) Uani 1 1 d G
F1 F 0.5329(7) 0.1308(5) -0.3534(12) 0.340(10) Uani 1 1 d G
F2 F 0.3746(10) 0.1832(4) -0.4246(8) 0.282(8) Uani 1 1 d G
F3 F 0.4455(14) 0.1236(4) -0.2566(6) 0.286(8) Uani 1 1 d G
F4 F 0.3887(9) 0.0446(2) -0.4075(7) 0.133(2) Uani 1 1 d .

loop_
_atom_site_aniso_label
_atom_site_aniso_U_11
_atom_site_aniso_U_22
_atom_site_aniso_U_33
_atom_site_aniso_U_23
_atom_site_aniso_U_13
_atom_site_aniso_U_12
Ag1 0.0970(3) 0.0659(2) 0.0836(3) -0.0095(3) 0.0550(2) -0.0096(3)
C1 0.093(4) 0.064(3) 0.077(4) -0.008(3) 0.038(4) -0.006(3)
N1 0.076(3) 0.075(3) 0.072(3) 0.002(2) 0.041(3) -0.001(2)
C21 0.069(3) 0.060(3) 0.064(3) 0.003(2) 0.028(3) 0.006(2)
C22 0.084(4) 0.053(3) 0.072(3) 0.001(2) 0.041(3) 0.010(3)
C23 0.090(4) 0.043(2) 0.069(3) 0.004(2) 0.037(3) 0.007(2)
C24 0.064(3) 0.042(2) 0.056(2) -0.007(2) 0.019(2) 0.001(2)
C25 0.087(4) 0.037(2) 0.082(3) -0.001(2) 0.044(3) 0.002(2)
C26 0.090(4) 0.052(3) 0.087(4) 0.002(3) 0.052(3) 0.004(3)
N2 0.073(3) 0.0428(19) 0.066(2) -0.0045(19) 0.034(2) 0.0014(19)
C3 0.064(3) 0.053(3) 0.059(3) 0.007(2) 0.026(2) 0.009(2)
O1 0.084(2) 0.052(2) 0.088(3) 0.0068(19) 0.039(2) -0.0004(18)
C4 0.089(4) 0.086(4) 0.069(3) 0.005(3) 0.042(3) 0.011(3)
C5 0.088(4) 0.081(4) 0.077(4) -0.001(3) 0.040(3) -0.014(3)
N3 0.082(3) 0.080(3) 0.069(3) -0.001(2) 0.026(3) -0.006(3)
C61 0.065(3) 0.073(4) 0.062(3) 0.006(3) 0.024(3) -0.011(3)
C62 0.085(4) 0.049(3) 0.077(3) -0.005(3) 0.024(3) -0.005(3)
C63 0.072(3) 0.054(3) 0.069(3) 0.000(2) 0.028(3) 0.005(2)
C64 0.063(3) 0.049(3) 0.050(2) -0.005(2) 0.019(2) 0.000(2)
C65 0.079(3) 0.048(3) 0.073(3) -0.009(2) 0.024(3) 0.008(3)
C66 0.070(3) 0.077(4) 0.063(3) -0.003(3) 0.033(3) -0.006(3)
N4 0.072(3) 0.049(2) 0.062(2) -0.0034(18) 0.030(2) 0.0011(19)
C7 0.070(3) 0.052(3) 0.063(3) -0.009(2) 0.020(3) -0.009(2)
O2 0.104(3) 0.052(2) 0.094(3) -0.012(2) 0.046(2) 0.009(2)
C8 0.096(4) 0.061(3) 0.088(4) -0.009(3) 0.035(4) -0.013(3)
B1 0.105(6) 0.093(5) 0.059(3) 0.008(3) 0.030(4) -0.062(5)
F1 0.298(13) 0.118(6) 0.71(3) -0.129(13) 0.308(18) -0.096(9)
F2 0.369(17) 0.079(4) 0.224(10) 0.021(6) -0.069(10) 0.009(6)
F3 0.66(3) 0.114(5) 0.213(8) -0.053(5) 0.307(13) -0.079(9)
F4 0.214(7) 0.069(2) 0.116(3) -0.013(3) 0.065(4) -0.043(4)

loop_
_atom_type_symbol
_atom_type_description
_atom_type_scat_dispersion_real
_atom_type_scat_dispersion_imag
_atom_type_scat_source
C C 0.0033 0.0016 'International Tables Vol C Tables 4.2.6.8 and 6.1.1.4'
H H 0.0000 0.0000 'International Tables Vol C Tables 4.2.6.8 and 6.1.1.4'
B B 0.0013 0.0007 'International Tables Vol C Tables 4.2.6.8 and 6.1.1.4'
N N 0.0061 0.0033 'International Tables Vol C Tables 4.2.6.8 and 6.1.1.4'
O O 0.0106 0.0060 'International Tables Vol C Tables 4.2.6.8 and 6.1.1.4'
F F 0.0171 0.0103 'International Tables Vol C Tables 4.2.6.8 and 6.1.1.4'
Ag Ag -0.8971 1.1015 'International Tables Vol C Tables 4.2.6.8 and 6.1.1.4'

loop_
_geom_angle_atom_site_label_1
_geom_angle_atom_site_label_2
_geom_angle_atom_site_label_3
_geom_angle
_geom_angle_site_symmetry_3
C5 Ag1 C1 146.1(3) .
C5 Ag1 O1 110.2(2) 4_455
C1 Ag1 O1 101.5(2) 4_455
N1 C1 Ag1 175.2(6) .
C1 N1 C21 178.5(6) .
C22 C21 C26 120.2(5) .
C22 C21 N1 120.4(5) .
C26 C21 N1 119.3(5) .
C23 C22 C21 120.8(5) .
C22 C23 C24 119.6(5) .
C23 C24 N2 124.1(5) .
C23 C24 C25 118.5(5) .
N2 C24 C25 117.3(5) .
C26 C25 C24 121.2(5) .
C25 C26 C21 119.5(5) .
C3 N2 C24 127.6(4) .
O1 C3 N2 124.4(5) .
O1 C3 C4 122.8(5) .
N2 C3 C4 112.8(5) .
C3 O1 Ag1 146.1(4) 4_554
N3 C5 Ag1 176.6(6) .
C5 N3 C61 179.6(7) .
C62 C61 N3 119.3(5) .
C62 C61 C66 120.7(5) .
N3 C61 C66 120.0(6) .
C63 C62 C61 120.0(5) .
C62 C63 C64 118.9(6) .
C65 C64 C63 120.4(5) .
C65 C64 N4 124.5(5) .
C63 C64 N4 115.0(5) .
C64 C65 C66 121.3(5) .
C65 C66 C61 118.6(5) .
C7 N4 C64 127.9(5) .
O2 C7 N4 122.7(6) .
O2 C7 C8 122.4(5) .
N4 C7 C8 114.9(5) .
F1 B1 F3 102.1 .
F1 B1 F4 117.0(7) .
F3 B1 F4 111.0(5) .
F1 B1 F2 101.3 .
F3 B1 F2 109.6 .
F4 B1 F2 114.8(6) .

loop_
_geom_bond_atom_site_label_1
_geom_bond_atom_site_label_2
_geom_bond_distance
_geom_bond_site_symmetry_2
Ag1 C5 2.092(7) .
Ag1 C1 2.094(8) .
Ag1 O1 2.444(4) 4_455
C1 N1 1.132(9) .
N1 C21 1.408(8) .
C21 C22 1.370(8) .
C21 C26 1.375(8) .
C22 C23 1.368(8) .
C23 C24 1.387(7) .
C24 N2 1.395(7) .
C24 C25 1.399(8) .
C25 C26 1.353(8) .
N2 C3 1.346(7) .
C3 O1 1.201(6) .
C3 C4 1.522(8) .
O1 Ag1 2.444(4) 4_554
C5 N3 1.167(8) .
N3 C61 1.383(8) .
C61 C62 1.377(9) .
C61 C66 1.386(8) .
C62 C63 1.375(9) .
C63 C64 1.390(7) .
C64 C65 1.357(8) .
C64 N4 1.418(7) .
C65 C66 1.368(9) .
N4 C7 1.354(7) .
C7 O2 1.227(7) .
C7 C8 1.495(9) .
B1 F1 1.1132 .
B1 F3 1.2456 .
B1 F4 1.312(6) .
B1 F2 1.3313 .
